data_7117010
loop_
_publ_author_name
'Eller, Christina'
'Kehr, Gerald'
'Daniliuc, Constantin G.'
'Stephan, Douglas W.'
'Erker, Gerhard'

_publ_section_title
;
 Thiophene synthesis via 1,1-carboboration
;
_journal_coden_ASTM CHCOFS
_journal_issue 33
_journal_name_full
;
 Chemical Communications (Cambridge, United Kingdom)
;
_journal_page_first 7226
_journal_page_last 7229
_journal_paper_doi 10.1039/c5cc01806d
_journal_volume 51
_journal_year 2015
_chemical_formula_sum 'C42 H29 F5 S2'
_chemical_formula_weight 692.77
_space_group_IT_number 2
_symmetry_cell_setting triclinic
_symmetry_space_group_name_Hall '-P 1'
_symmetry_space_group_name_H-M 'P -1'
_atom_sites_solution_hydrogens geom
_atom_sites_solution_primary direct
_atom_sites_solution_secondary difmap
_audit_creation_method SHELXL-97
_audit_update_record
;
2015-01-22 deposited with the CCDC.
2015-03-19 downloaded from the CCDC.
;
_cell_angle_alpha 101.5380(10)
_cell_angle_beta 91.2110(10)
_cell_angle_gamma 91.197(2)
_cell_formula_units_Z 2
_cell_length_a 11.1959(2)
_cell_length_b 12.3836(3)
_cell_length_c 12.6296(4)
_cell_measurement_reflns_used 3956
_cell_measurement_temperature 223(2)
_cell_measurement_theta_max 28.28
_cell_measurement_theta_min 4.08
_cell_volume 1714.71(8)
_computing_cell_refinement 'Collect (Nonius B.V., 1998)'
_computing_data_collection 'Collect (Nonius B.V., 1998)'
_computing_data_reduction 'Denzo-SMN (Otwinowski & Minor, 1997)'
_computing_molecular_graphics 'XP (BrukerAXS, 2000)'
_computing_publication_material 'SHELXL-97 (Sheldrick, 1997)'
_computing_structure_refinement 'SHELXL-97 (Sheldrick, 1997)'
_computing_structure_solution 'SHELXS-97 (Sheldrick, 1990)'
_diffrn_ambient_temperature 223(2)
_diffrn_measured_fraction_theta_full 0.955
_diffrn_measured_fraction_theta_max 0.955
_diffrn_measurement_device_type 'Nonius KappaCCD APEXII'
_diffrn_measurement_method '\w and \f scans'
_diffrn_radiation_monochromator graphite
_diffrn_radiation_source 'fine-focus sealed tube'
_diffrn_radiation_type MoK\a
_diffrn_radiation_wavelength 0.71073
_diffrn_reflns_av_R_equivalents 0.044
_diffrn_reflns_av_sigmaI/netI 0.0429
_diffrn_reflns_limit_h_max 13
_diffrn_reflns_limit_h_min -13
_diffrn_reflns_limit_k_max 15
_diffrn_reflns_limit_k_min -15
_diffrn_reflns_limit_l_max 15
_diffrn_reflns_limit_l_min -15
_diffrn_reflns_number 15265
_diffrn_reflns_theta_full 26.37
_diffrn_reflns_theta_max 26.37
_diffrn_reflns_theta_min 4.21
_exptl_absorpt_coefficient_mu 0.213
_exptl_absorpt_correction_T_max 0.9894
_exptl_absorpt_correction_T_min 0.9749
_exptl_absorpt_correction_type multi-scan
_exptl_absorpt_process_details 'Denzo (Otwinowski, Borek, Majewski & Minor, 2003)'
_exptl_crystal_colour colourless
_exptl_crystal_density_diffrn 1.342
_exptl_crystal_density_method 'not measured'
_exptl_crystal_description prism
_exptl_crystal_F_000 716
_exptl_crystal_size_max 0.12
_exptl_crystal_size_mid 0.10
_exptl_crystal_size_min 0.05
_refine_diff_density_max 0.266
_refine_diff_density_min -0.282
_refine_diff_density_rms 0.046
_refine_ls_extinction_method none
_refine_ls_goodness_of_fit_ref 1.076
_refine_ls_hydrogen_treatment mixed
_refine_ls_matrix_type full
_refine_ls_number_parameters 455
_refine_ls_number_reflns 6692
_refine_ls_number_restraints 1
_refine_ls_restrained_S_all 1.076
_refine_ls_R_factor_all 0.0843
_refine_ls_R_factor_gt 0.0646
_refine_ls_shift/su_max 0.000
_refine_ls_shift/su_mean 0.000
_refine_ls_structure_factor_coef Fsqd
_refine_ls_weighting_details 'calc w=1/[\s^2^(Fo^2^)+(0.0424P)^2^+1.6961P] where P=(Fo^2^+2Fc^2^)/3'
_refine_ls_weighting_scheme calc
_refine_ls_wR_factor_gt 0.1426
_refine_ls_wR_factor_ref 0.1570
_reflns_number_gt 5253
_reflns_number_total 6692
_reflns_threshold_expression >2sigma(I)
_cod_data_source_file c5cc01806d2.cif
_cod_data_source_block erk7577
_cod_original_cell_volume 1714.71(7)
_cod_original_sg_symbol_H-M P-1
_cod_database_code 7117010

loop_
_symmetry_equiv_pos_as_xyz
'x, y, z'
'-x, -y, -z'

loop_
_atom_site_label
_atom_site_type_symbol
_atom_site_fract_x
_atom_site_fract_y
_atom_site_fract_z
_atom_site_U_iso_or_equiv
_atom_site_adp_type
_atom_site_occupancy
_atom_site_symmetry_multiplicity
_atom_site_calc_flag
_atom_site_refinement_flags
_atom_site_disorder_assembly
_atom_site_disorder_group
S1 S 0.57064(6) 0.03740(6) 0.18193(7) 0.0474(2) Uani 1 1 d . . .
S2 S 0.13770(8) -0.09480(8) 0.43728(8) 0.0631(3) Uani 1 1 d D . .
H01 H 0.191(5) -0.154(4) 0.491(4) 0.08(2) Uiso 0.68(7) 1 d PD A 1
H01A H 0.111(8) -0.180(5) 0.369(6) 0.05(4) Uiso 0.32(7) 1 d PD A 2
C1 C 0.4792(2) 0.1348(2) 0.1432(2) 0.0441(6) Uani 1 1 d . . .
C2 C 0.3661(2) 0.1318(2) 0.1823(2) 0.0432(6) Uani 1 1 d . . .
C3 C 0.3513(2) 0.0483(2) 0.2477(2) 0.0426(6) Uani 1 1 d . . .
C4 C 0.4570(2) -0.0101(2) 0.2524(2) 0.0436(6) Uani 1 1 d . . .
C5 C 0.4667(2) -0.0977(2) 0.3067(2) 0.0429(6) Uani 1 1 d . . .
C6 C 0.3672(2) -0.1259(2) 0.3613(2) 0.0439(6) Uani 1 1 d . . .
C7 C 0.2612(2) -0.0649(2) 0.3606(2) 0.0465(7) Uani 1 1 d . . .
C8 C 0.2509(2) 0.0196(2) 0.3035(2) 0.0452(6) Uani 1 1 d . . .
C11 C 0.5355(2) 0.2109(2) 0.0815(2) 0.0460(6) Uani 1 1 d . . .
C12 C 0.6163(3) 0.1723(2) 0.0013(2) 0.0508(7) Uani 1 1 d . . .
H12 H 0.6294 0.0963 -0.0185 0.061 Uiso 1 1 calc R . .
C13 C 0.6776(3) 0.2447(3) -0.0495(3) 0.0584(8) Uani 1 1 d . . .
H13 H 0.7321 0.2171 -0.1032 0.070 Uiso 1 1 calc R . .
C14 C 0.6602(3) 0.3577(3) -0.0227(3) 0.0565(8) Uani 1 1 d . . .
C15 C 0.5783(3) 0.3950(3) 0.0563(3) 0.0568(8) Uani 1 1 d . . .
H15 H 0.5648 0.4710 0.0757 0.068 Uiso 1 1 calc R . .
C16 C 0.5164(3) 0.3237(2) 0.1072(3) 0.0502(7) Uani 1 1 d . . .
H16 H 0.4607 0.3515 0.1598 0.060 Uiso 1 1 calc R . .
C17 C 0.7277(4) 0.4373(3) -0.0763(3) 0.0773(11) Uani 1 1 d . . .
H17A H 0.6804 0.4521 -0.1367 0.116 Uiso 1 1 calc R . .
H17B H 0.8027 0.4055 -0.1022 0.116 Uiso 1 1 calc R . .
H17C H 0.7436 0.5055 -0.0246 0.116 Uiso 1 1 calc R . .
C21 C 0.2688(2) 0.2006(2) 0.1495(2) 0.0435(6) Uani 1 1 d . . .
F22 F 0.29137(16) 0.33596(15) 0.30845(16) 0.0663(5) Uani 1 1 d . . .
C22 C 0.2341(3) 0.2979(2) 0.2137(3) 0.0494(7) Uani 1 1 d . . .
F23 F 0.11104(18) 0.45280(15) 0.24947(19) 0.0765(6) Uani 1 1 d . . .
C23 C 0.1422(3) 0.3593(2) 0.1837(3) 0.0552(8) Uani 1 1 d . . .
F24 F -0.00657(18) 0.38339(19) 0.0582(2) 0.0836(7) Uani 1 1 d . . .
C24 C 0.0831(3) 0.3246(3) 0.0870(3) 0.0582(8) Uani 1 1 d . . .
F25 F 0.0545(2) 0.1920(2) -0.07279(19) 0.0948(8) Uani 1 1 d . . .
C25 C 0.1149(3) 0.2286(3) 0.0208(3) 0.0620(8) Uani 1 1 d . . .
F26 F 0.23087(19) 0.07181(18) -0.01263(18) 0.0810(6) Uani 1 1 d . . .
C26 C 0.2061(3) 0.1685(3) 0.0528(3) 0.0550(8) Uani 1 1 d . . .
C31 C 0.5808(2) -0.1595(2) 0.2995(2) 0.0443(6) Uani 1 1 d . . .
C32 C 0.6860(3) -0.1082(3) 0.3438(3) 0.0549(8) Uani 1 1 d . . .
H32 H 0.6854 -0.0344 0.3807 0.066 Uiso 1 1 calc R . .
C33 C 0.7922(3) -0.1638(3) 0.3347(3) 0.0609(8) Uani 1 1 d . . .
H33 H 0.8627 -0.1271 0.3659 0.073 Uiso 1 1 calc R . .
C34 C 0.7968(3) -0.2722(3) 0.2806(3) 0.0563(8) Uani 1 1 d . . .
C35 C 0.6914(3) -0.3226(3) 0.2357(3) 0.0642(9) Uani 1 1 d . . .
H35 H 0.6921 -0.3960 0.1977 0.077 Uiso 1 1 calc R . .
C36 C 0.5847(3) -0.2675(2) 0.2452(3) 0.0586(8) Uani 1 1 d . . .
H36 H 0.5141 -0.3041 0.2143 0.070 Uiso 1 1 calc R . .
C37 C 0.9127(3) -0.3343(3) 0.2720(4) 0.0830(12) Uani 1 1 d . . .
H37A H 0.9797 -0.2825 0.2768 0.125 Uiso 1 1 calc R . .
H37B H 0.9134 -0.3860 0.2033 0.125 Uiso 1 1 calc R . .
H37C H 0.9190 -0.3743 0.3305 0.125 Uiso 1 1 calc R . .
C41 C 0.3728(3) -0.2180(2) 0.4215(2) 0.0470(7) Uani 1 1 d . . .
C42 C 0.4482(3) -0.2108(3) 0.5115(3) 0.0536(7) Uani 1 1 d . . .
H42 H 0.4981 -0.1480 0.5336 0.064 Uiso 1 1 calc R . .
C43 C 0.4510(3) -0.2941(3) 0.5687(3) 0.0624(9) Uani 1 1 d . . .
H43 H 0.5025 -0.2868 0.6297 0.075 Uiso 1 1 calc R . .
C44 C 0.3796(3) -0.3888(3) 0.5388(3) 0.0636(9) Uani 1 1 d . . .
C46 C 0.3019(3) -0.3126(3) 0.3910(3) 0.0571(8) Uani 1 1 d . . .
H46 H 0.2506 -0.3198 0.3299 0.068 Uiso 1 1 calc R . .
C45 C 0.3049(3) -0.3966(3) 0.4483(3) 0.0650(9) Uani 1 1 d . . .
H45 H 0.2557 -0.4598 0.4257 0.078 Uiso 1 1 calc R . .
C47 C 0.3799(4) -0.4785(3) 0.6045(4) 0.0892(14) Uani 1 1 d . . .
H47A H 0.3412 -0.4524 0.6726 0.134 Uiso 1 1 calc R . .
H47B H 0.4617 -0.4970 0.6186 0.134 Uiso 1 1 calc R . .
H47C H 0.3371 -0.5433 0.5646 0.134 Uiso 1 1 calc R . .
C51 C 0.1367(2) 0.0799(2) 0.3016(3) 0.0479(7) Uani 1 1 d . . .
C52 C 0.1136(3) 0.1722(3) 0.3793(3) 0.0549(7) Uani 1 1 d . . .
H52 H 0.1678 0.1952 0.4377 0.066 Uiso 1 1 calc R . .
C53 C 0.0108(3) 0.2311(3) 0.3714(3) 0.0635(9) Uani 1 1 d . . .
H53 H -0.0040 0.2936 0.4249 0.076 Uiso 1 1 calc R . .
C54 C -0.0700(3) 0.1995(3) 0.2865(3) 0.0630(9) Uani 1 1 d . . .
C55 C -0.0495(3) 0.1049(3) 0.2121(3) 0.0724(10) Uani 1 1 d . . .
H55 H -0.1055 0.0802 0.1555 0.087 Uiso 1 1 calc R . .
C56 C 0.0524(3) 0.0457(3) 0.2196(3) 0.0631(9) Uani 1 1 d . . .
H56 H 0.0647 -0.0189 0.1679 0.076 Uiso 1 1 calc R . .
C57 C -0.1776(3) 0.2682(4) 0.2735(4) 0.0935(14) Uani 1 1 d . . .
H57A H -0.1911 0.2690 0.1975 0.140 Uiso 1 1 calc R . .
H57B H -0.1632 0.3430 0.3133 0.140 Uiso 1 1 calc R . .
H57C H -0.2475 0.2367 0.3013 0.140 Uiso 1 1 calc R . .

loop_
_atom_site_aniso_label
_atom_site_aniso_U_11
_atom_site_aniso_U_22
_atom_site_aniso_U_33
_atom_site_aniso_U_23
_atom_site_aniso_U_13
_atom_site_aniso_U_12
S1 0.0397(4) 0.0391(4) 0.0650(5) 0.0130(3) 0.0079(3) 0.0050(3)
S2 0.0520(5) 0.0651(5) 0.0713(6) 0.0117(4) 0.0131(4) -0.0098(4)
C1 0.0447(15) 0.0361(14) 0.0504(16) 0.0056(12) 0.0024(12) 0.0036(11)
C2 0.0421(14) 0.0348(14) 0.0509(16) 0.0039(12) 0.0022(12) 0.0022(11)
C3 0.0410(14) 0.0347(14) 0.0499(16) 0.0032(12) 0.0006(12) 0.0036(11)
C4 0.0395(14) 0.0352(14) 0.0540(17) 0.0039(12) 0.0037(12) 0.0011(11)
C5 0.0404(14) 0.0344(14) 0.0520(16) 0.0041(12) -0.0013(12) 0.0005(11)
C6 0.0445(15) 0.0379(14) 0.0471(15) 0.0035(12) 0.0002(12) -0.0005(11)
C7 0.0423(14) 0.0394(15) 0.0554(17) 0.0035(13) 0.0033(12) -0.0036(11)
C8 0.0407(14) 0.0412(15) 0.0514(16) 0.0035(12) 0.0037(12) 0.0003(11)
C11 0.0418(14) 0.0409(15) 0.0555(17) 0.0106(13) -0.0020(12) -0.0022(11)
C12 0.0532(17) 0.0427(16) 0.0559(18) 0.0082(13) 0.0031(14) 0.0039(13)
C13 0.0614(19) 0.061(2) 0.0539(18) 0.0143(15) 0.0098(15) 0.0014(15)
C14 0.0598(19) 0.0562(19) 0.0555(19) 0.0177(15) -0.0040(15) -0.0109(15)
C15 0.0620(19) 0.0419(16) 0.068(2) 0.0147(15) 0.0000(16) -0.0032(14)
C16 0.0509(16) 0.0391(15) 0.0599(18) 0.0084(13) 0.0051(14) -0.0010(12)
C17 0.089(3) 0.071(2) 0.079(3) 0.031(2) 0.009(2) -0.015(2)
C21 0.0375(13) 0.0368(14) 0.0569(17) 0.0104(12) 0.0039(12) 0.0047(11)
F22 0.0613(11) 0.0559(11) 0.0720(12) -0.0106(9) -0.0098(9) 0.0125(9)
C22 0.0457(15) 0.0404(15) 0.0605(19) 0.0065(13) -0.0006(13) 0.0031(12)
F23 0.0695(12) 0.0496(11) 0.1038(16) -0.0031(11) 0.0020(11) 0.0231(9)
C23 0.0503(17) 0.0416(16) 0.074(2) 0.0113(15) 0.0078(15) 0.0086(13)
F24 0.0620(12) 0.0825(15) 0.1132(18) 0.0349(13) -0.0105(12) 0.0245(10)
C24 0.0441(16) 0.0555(19) 0.081(2) 0.0272(17) -0.0011(15) 0.0101(14)
F25 0.0886(16) 0.1119(19) 0.0787(15) 0.0085(14) -0.0292(13) 0.0159(14)
C25 0.0546(18) 0.068(2) 0.064(2) 0.0142(17) -0.0101(16) 0.0030(16)
F26 0.0825(14) 0.0708(14) 0.0758(14) -0.0185(11) -0.0153(11) 0.0207(11)
C26 0.0527(17) 0.0476(17) 0.0609(19) 0.0009(14) 0.0027(14) 0.0058(13)
C31 0.0430(14) 0.0391(15) 0.0513(16) 0.0099(12) 0.0003(12) 0.0039(11)
C32 0.0473(16) 0.0439(16) 0.068(2) -0.0008(14) -0.0022(14) 0.0038(13)
C33 0.0447(16) 0.058(2) 0.078(2) 0.0084(17) -0.0093(15) 0.0007(14)
C34 0.0499(17) 0.0540(18) 0.067(2) 0.0156(16) 0.0018(15) 0.0124(14)
C35 0.063(2) 0.0408(17) 0.084(2) 0.0016(16) -0.0104(17) 0.0138(14)
C36 0.0520(17) 0.0391(16) 0.079(2) 0.0008(15) -0.0106(16) 0.0014(13)
C37 0.063(2) 0.075(3) 0.111(3) 0.018(2) -0.002(2) 0.0267(19)
C41 0.0497(16) 0.0396(15) 0.0501(16) 0.0048(12) 0.0059(13) 0.0019(12)
C42 0.0473(16) 0.0595(19) 0.0524(18) 0.0068(15) 0.0010(13) 0.0054(14)
C43 0.064(2) 0.072(2) 0.0533(19) 0.0174(17) 0.0047(15) 0.0212(17)
C44 0.080(2) 0.055(2) 0.061(2) 0.0181(16) 0.0191(18) 0.0239(17)
C46 0.070(2) 0.0454(17) 0.0539(18) 0.0071(14) -0.0022(15) -0.0040(14)
C45 0.086(2) 0.0423(17) 0.066(2) 0.0076(15) 0.0090(18) -0.0015(16)
C47 0.124(4) 0.073(3) 0.083(3) 0.037(2) 0.035(3) 0.042(2)
C51 0.0385(14) 0.0469(16) 0.0590(18) 0.0114(14) 0.0069(12) 0.0021(12)
C52 0.0592(18) 0.0525(18) 0.0515(18) 0.0053(14) 0.0068(14) 0.0074(14)
C53 0.062(2) 0.062(2) 0.070(2) 0.0145(17) 0.0240(17) 0.0192(16)
C54 0.0421(16) 0.070(2) 0.081(2) 0.0227(19) 0.0151(16) 0.0101(15)
C55 0.0420(17) 0.078(3) 0.094(3) 0.010(2) -0.0071(17) -0.0006(16)
C56 0.0445(17) 0.0555(19) 0.083(2) -0.0017(17) -0.0029(16) 0.0021(14)
C57 0.052(2) 0.100(3) 0.133(4) 0.029(3) 0.012(2) 0.027(2)

loop_
_atom_type_symbol
_atom_type_description
_atom_type_scat_dispersion_real
_atom_type_scat_dispersion_imag
_atom_type_scat_source
C C 0.0033 0.0016 'International Tables Vol C Tables 4.2.6.8 and 6.1.1.4'
H H 0.0000 0.0000 'International Tables Vol C Tables 4.2.6.8 and 6.1.1.4'
F F 0.0171 0.0103 'International Tables Vol C Tables 4.2.6.8 and 6.1.1.4'
S S 0.1246 0.1234 'International Tables Vol C Tables 4.2.6.8 and 6.1.1.4'

loop_
_geom_angle_atom_site_label_1
_geom_angle_atom_site_label_2
_geom_angle_atom_site_label_3
_geom_angle
_geom_angle_site_symmetry_1
_geom_angle_site_symmetry_3
C4 S1 C1 91.70(13) . .
C7 S2 H01 97(2) . .
C7 S2 H01A 91(4) . .
H01 S2 H01A 88(5) . .
C2 C1 C11 130.6(3) . .
C2 C1 S1 112.6(2) . .
C11 C1 S1 116.6(2) . .
C1 C2 C3 112.4(2) . .
C1 C2 C21 121.6(3) . .
C3 C2 C21 125.7(2) . .
C4 C3 C8 118.6(3) . .
C4 C3 C2 111.0(2) . .
C8 C3 C2 130.4(2) . .
C5 C4 C3 123.2(3) . .
C5 C4 S1 124.6(2) . .
C3 C4 S1 112.2(2) . .
C6 C5 C4 118.0(2) . .
C6 C5 C31 123.3(2) . .
C4 C5 C31 118.6(2) . .
C5 C6 C7 119.3(3) . .
C5 C6 C41 120.4(2) . .
C7 C6 C41 120.3(2) . .
C8 C7 C6 122.3(3) . .
C8 C7 S2 118.3(2) . .
C6 C7 S2 119.4(2) . .
C7 C8 C3 118.5(2) . .
C7 C8 C51 120.9(2) . .
C3 C8 C51 120.6(3) . .
C16 C11 C12 118.2(3) . .
C16 C11 C1 121.1(3) . .
C12 C11 C1 120.4(3) . .
C13 C12 C11 120.6(3) . .
C13 C12 H12 119.7 . .
C11 C12 H12 119.7 . .
C12 C13 C14 121.3(3) . .
C12 C13 H13 119.4 . .
C14 C13 H13 119.4 . .
C15 C14 C13 117.6(3) . .
C15 C14 C17 120.8(3) . .
C13 C14 C17 121.7(3) . .
C16 C15 C14 121.7(3) . .
C16 C15 H15 119.1 . .
C14 C15 H15 119.1 . .
C15 C16 C11 120.6(3) . .
C15 C16 H16 119.7 . .
C11 C16 H16 119.7 . .
C14 C17 H17A 109.5 . .
C14 C17 H17B 109.5 . .
H17A C17 H17B 109.5 . .
C14 C17 H17C 109.5 . .
H17A C17 H17C 109.5 . .
H17B C17 H17C 109.5 . .
C26 C21 C22 115.6(3) . .
C26 C21 C2 121.4(3) . .
C22 C21 C2 123.0(3) . .
F22 C22 C21 119.6(3) . .
F22 C22 C23 118.0(3) . .
C21 C22 C23 122.5(3) . .
F23 C23 C24 120.0(3) . .
F23 C23 C22 120.2(3) . .
C24 C23 C22 119.9(3) . .
F24 C24 C23 120.0(3) . .
F24 C24 C25 120.5(3) . .
C23 C24 C25 119.5(3) . .
F25 C25 C24 119.8(3) . .
F25 C25 C26 120.7(3) . .
C24 C25 C26 119.6(3) . .
F26 C26 C25 117.5(3) . .
F26 C26 C21 119.4(3) . .
C25 C26 C21 123.1(3) . .
C36 C31 C32 118.1(3) . .
C36 C31 C5 121.1(3) . .
C32 C31 C5 120.7(3) . .
C31 C32 C33 121.0(3) . .
C31 C32 H32 119.5 . .
C33 C32 H32 119.5 . .
C34 C33 C32 121.2(3) . .
C34 C33 H33 119.4 . .
C32 C33 H33 119.4 . .
C35 C34 C33 117.4(3) . .
C35 C34 C37 121.1(3) . .
C33 C34 C37 121.5(3) . .
C34 C35 C36 121.5(3) . .
C34 C35 H35 119.2 . .
C36 C35 H35 119.2 . .
C31 C36 C35 120.7(3) . .
C31 C36 H36 119.7 . .
C35 C36 H36 119.7 . .
C34 C37 H37A 109.5 . .
C34 C37 H37B 109.5 . .
H37A C37 H37B 109.5 . .
C34 C37 H37C 109.5 . .
H37A C37 H37C 109.5 . .
H37B C37 H37C 109.5 . .
C46 C41 C42 117.6(3) . .
C46 C41 C6 121.4(3) . .
C42 C41 C6 121.0(3) . .
C43 C42 C41 121.1(3) . .
C43 C42 H42 119.5 . .
C41 C42 H42 119.5 . .
C42 C43 C44 121.5(3) . .
C42 C43 H43 119.2 . .
C44 C43 H43 119.2 . .
C45 C44 C43 117.5(3) . .
C45 C44 C47 121.2(4) . .
C43 C44 C47 121.2(4) . .
C45 C46 C41 121.4(3) . .
C45 C46 H46 119.3 . .
C41 C46 H46 119.3 . .
C46 C45 C44 120.9(3) . .
C46 C45 H45 119.6 . .
C44 C45 H45 119.6 . .
C44 C47 H47A 109.5 . .
C44 C47 H47B 109.5 . .
H47A C47 H47B 109.5 . .
C44 C47 H47C 109.5 . .
H47A C47 H47C 109.5 . .
H47B C47 H47C 109.5 . .
C52 C51 C56 118.2(3) . .
C52 C51 C8 121.5(3) . .
C56 C51 C8 120.3(3) . .
C51 C52 C53 120.3(3) . .
C51 C52 H52 119.8 . .
C53 C52 H52 119.8 . .
C54 C53 C52 121.0(3) . .
C54 C53 H53 119.5 . .
C52 C53 H53 119.5 . .
C55 C54 C53 118.5(3) . .
C55 C54 C57 120.5(4) . .
C53 C54 C57 121.1(4) . .
C54 C55 C56 120.8(3) . .
C54 C55 H55 119.6 . .
C56 C55 H55 119.6 . .
C55 C56 C51 121.1(3) . .
C55 C56 H56 119.5 . .
C51 C56 H56 119.5 . .
C54 C57 H57A 109.5 . .
C54 C57 H57B 109.5 . .
H57A C57 H57B 109.5 . .
C54 C57 H57C 109.5 . .
H57A C57 H57C 109.5 . .
H57B C57 H57C 109.5 . .

loop_
_geom_bond_atom_site_label_1
_geom_bond_atom_site_label_2
_geom_bond_distance
_geom_bond_site_symmetry_2
S1 C4 1.727(3) .
S1 C1 1.735(3) .
S2 C7 1.779(3) .
S2 H01 1.25(5) .
S2 H01A 1.24(5) .
C1 C2 1.371(4) .
C1 C11 1.477(4) .
C2 C3 1.456(4) .
C2 C21 1.499(4) .
C3 C4 1.405(4) .
C3 C8 1.415(4) .
C4 C5 1.400(4) .
C5 C6 1.397(4) .
C5 C31 1.498(4) .
C6 C7 1.421(4) .
C6 C41 1.493(4) .
C7 C8 1.390(4) .
C8 C51 1.496(4) .
C11 C16 1.391(4) .
C11 C12 1.392(4) .
C12 C13 1.382(4) .
C12 H12 0.9400 .
C13 C14 1.392(5) .
C13 H13 0.9400 .
C14 C15 1.386(5) .
C14 C17 1.502(4) .
C15 C16 1.376(4) .
C15 H15 0.9400 .
C16 H16 0.9400 .
C17 H17A 0.9700 .
C17 H17B 0.9700 .
C17 H17C 0.9700 .
C21 C26 1.378(4) .
C21 C22 1.379(4) .
F22 C22 1.340(3) .
C22 C23 1.383(4) .
F23 C23 1.340(4) .
C23 C24 1.363(5) .
F24 C24 1.338(3) .
C24 C25 1.368(5) .
F25 C25 1.342(4) .
C25 C26 1.376(4) .
F26 C26 1.350(3) .
C31 C36 1.377(4) .
C31 C32 1.379(4) .
C32 C33 1.382(4) .
C32 H32 0.9400 .
C33 C34 1.382(5) .
C33 H33 0.9400 .
C34 C35 1.380(5) .
C34 C37 1.517(4) .
C35 C36 1.384(4) .
C35 H35 0.9400 .
C36 H36 0.9400 .
C37 H37A 0.9700 .
C37 H37B 0.9700 .
C37 H37C 0.9700 .
C41 C46 1.386(4) .
C41 C42 1.389(4) .
C42 C43 1.373(5) .
C42 H42 0.9400 .
C43 C44 1.390(5) .
C43 H43 0.9400 .
C44 C45 1.388(5) .
C44 C47 1.513(5) .
C46 C45 1.381(5) .
C46 H46 0.9400 .
C45 H45 0.9400 .
C47 H47A 0.9700 .
C47 H47B 0.9700 .
C47 H47C 0.9700 .
C51 C52 1.382(4) .
C51 C56 1.382(4) .
C52 C53 1.388(4) .
C52 H52 0.9400 .
C53 C54 1.377(5) .
C53 H53 0.9400 .
C54 C55 1.373(5) .
C54 C57 1.515(5) .
C55 C56 1.381(5) .
C55 H55 0.9400 .
C56 H56 0.9400 .
C57 H57A 0.9700 .
C57 H57B 0.9700 .
C57 H57C 0.9700 .

loop_
_geom_torsion_atom_site_label_1
_geom_torsion_atom_site_label_2
_geom_torsion_atom_site_label_3
_geom_torsion_atom_site_label_4
_geom_torsion
_geom_torsion_site_symmetry_1
_geom_torsion_site_symmetry_2
_geom_torsion_site_symmetry_3
_geom_torsion_site_symmetry_4
C4 S1 C1 C2 0.0(2) . . . .
C4 S1 C1 C11 176.1(2) . . . .
C11 C1 C2 C3 -174.7(3) . . . .
S1 C1 C2 C3 0.6(3) . . . .
C11 C1 C2 C21 11.1(5) . . . .
S1 C1 C2 C21 -173.6(2) . . . .
C1 C2 C3 C4 -1.2(3) . . . .
C21 C2 C3 C4 172.8(3) . . . .
C1 C2 C3 C8 179.0(3) . . . .
C21 C2 C3 C8 -7.1(5) . . . .
C8 C3 C4 C5 2.2(4) . . . .
C2 C3 C4 C5 -177.7(3) . . . .
C8 C3 C4 S1 -178.9(2) . . . .
C2 C3 C4 S1 1.2(3) . . . .
C1 S1 C4 C5 178.2(3) . . . .
C1 S1 C4 C3 -0.7(2) . . . .
C3 C4 C5 C6 -2.0(4) . . . .
S1 C4 C5 C6 179.3(2) . . . .
C3 C4 C5 C31 175.5(3) . . . .
S1 C4 C5 C31 -3.3(4) . . . .
C4 C5 C6 C7 -0.4(4) . . . .
C31 C5 C6 C7 -177.8(3) . . . .
C4 C5 C6 C41 -179.4(3) . . . .
C31 C5 C6 C41 3.3(4) . . . .
C5 C6 C7 C8 2.7(4) . . . .
C41 C6 C7 C8 -178.4(3) . . . .
C5 C6 C7 S2 -176.0(2) . . . .
C41 C6 C7 S2 3.0(4) . . . .
C6 C7 C8 C3 -2.4(4) . . . .
S2 C7 C8 C3 176.2(2) . . . .
C6 C7 C8 C51 178.1(3) . . . .
S2 C7 C8 C51 -3.3(4) . . . .
C4 C3 C8 C7 0.0(4) . . . .
C2 C3 C8 C7 179.9(3) . . . .
C4 C3 C8 C51 179.5(3) . . . .
C2 C3 C8 C51 -0.6(5) . . . .
C2 C1 C11 C16 41.2(5) . . . .
S1 C1 C11 C16 -134.0(3) . . . .
C2 C1 C11 C12 -143.8(3) . . . .
S1 C1 C11 C12 41.0(4) . . . .
C16 C11 C12 C13 1.3(4) . . . .
C1 C11 C12 C13 -173.9(3) . . . .
C11 C12 C13 C14 -0.3(5) . . . .
C12 C13 C14 C15 -0.5(5) . . . .
C12 C13 C14 C17 179.1(3) . . . .
C13 C14 C15 C16 0.2(5) . . . .
C17 C14 C15 C16 -179.3(3) . . . .
C14 C15 C16 C11 0.8(5) . . . .
C12 C11 C16 C15 -1.6(4) . . . .
C1 C11 C16 C15 173.6(3) . . . .
C1 C2 C21 C26 80.7(4) . . . .
C3 C2 C21 C26 -92.8(4) . . . .
C1 C2 C21 C22 -100.7(4) . . . .
C3 C2 C21 C22 85.8(4) . . . .
C26 C21 C22 F22 -179.1(3) . . . .
C2 C21 C22 F22 2.2(4) . . . .
C26 C21 C22 C23 0.3(4) . . . .
C2 C21 C22 C23 -178.4(3) . . . .
F22 C22 C23 F23 -1.3(5) . . . .
C21 C22 C23 F23 179.3(3) . . . .
F22 C22 C23 C24 178.8(3) . . . .
C21 C22 C23 C24 -0.6(5) . . . .
F23 C23 C24 F24 -0.5(5) . . . .
C22 C23 C24 F24 179.4(3) . . . .
F23 C23 C24 C25 -179.5(3) . . . .
C22 C23 C24 C25 0.5(5) . . . .
F24 C24 C25 F25 -1.2(5) . . . .
C23 C24 C25 F25 177.8(3) . . . .
F24 C24 C25 C26 -179.0(3) . . . .
C23 C24 C25 C26 -0.1(5) . . . .
F25 C25 C26 F26 -0.8(5) . . . .
C24 C25 C26 F26 177.0(3) . . . .
F25 C25 C26 C21 -178.1(3) . . . .
C24 C25 C26 C21 -0.3(5) . . . .
C22 C21 C26 F26 -177.1(3) . . . .
C2 C21 C26 F26 1.6(5) . . . .
C22 C21 C26 C25 0.1(5) . . . .
C2 C21 C26 C25 178.9(3) . . . .
C6 C5 C31 C36 65.1(4) . . . .
C4 C5 C31 C36 -112.2(3) . . . .
C6 C5 C31 C32 -117.4(3) . . . .
C4 C5 C31 C32 65.3(4) . . . .
C36 C31 C32 C33 -0.5(5) . . . .
C5 C31 C32 C33 -178.1(3) . . . .
C31 C32 C33 C34 0.3(5) . . . .
C32 C33 C34 C35 0.3(5) . . . .
C32 C33 C34 C37 -178.9(4) . . . .
C33 C34 C35 C36 -0.7(6) . . . .
C37 C34 C35 C36 178.4(4) . . . .
C32 C31 C36 C35 0.1(5) . . . .
C5 C31 C36 C35 177.6(3) . . . .
C34 C35 C36 C31 0.6(6) . . . .
C5 C6 C41 C46 -115.9(3) . . . .
C7 C6 C41 C46 65.2(4) . . . .
C5 C6 C41 C42 65.2(4) . . . .
C7 C6 C41 C42 -113.7(3) . . . .
C46 C41 C42 C43 -0.8(4) . . . .
C6 C41 C42 C43 178.2(3) . . . .
C41 C42 C43 C44 0.4(5) . . . .
C42 C43 C44 C45 0.1(5) . . . .
C42 C43 C44 C47 -177.8(3) . . . .
C42 C41 C46 C45 0.6(5) . . . .
C6 C41 C46 C45 -178.3(3) . . . .
C41 C46 C45 C44 -0.1(5) . . . .
C43 C44 C45 C46 -0.3(5) . . . .
C47 C44 C45 C46 177.6(3) . . . .
C7 C8 C51 C52 88.8(4) . . . .
C3 C8 C51 C52 -90.7(4) . . . .
C7 C8 C51 C56 -93.0(4) . . . .
C3 C8 C51 C56 87.5(4) . . . .
C56 C51 C52 C53 -2.8(5) . . . .
C8 C51 C52 C53 175.4(3) . . . .
C51 C52 C53 C54 -0.2(5) . . . .
C52 C53 C54 C55 3.1(5) . . . .
C52 C53 C54 C57 -175.6(3) . . . .
C53 C54 C55 C56 -2.9(6) . . . .
C57 C54 C55 C56 175.7(4) . . . .
C54 C55 C56 C51 -0.1(6) . . . .
C52 C51 C56 C55 3.0(5) . . . .
C8 C51 C56 C55 -175.3(3) . . . .
